data_7119547
loop_
_publ_author_name
'Hill, Anthony F.'
'Kong, Richard Y.'

_publ_section_title
;
 An anionic nucleophilic d(4) carbyne complex.
;
_journal_issue 12
_journal_name_full 'Chemical communications (Cambridge, England)'
_journal_page_first 2032
_journal_page_last 2035
_journal_paper_doi 10.1039/c6cc09718a
_journal_volume 53
_journal_year 2017
_chemical_formula_moiety 'C33 H56.03 Br O2 P2 W'
_chemical_formula_sum 'C33 H55 Br O2 P2 W'
_chemical_formula_weight 809.47
_chemical_name_systematic
;
 ?
;
_space_group_crystal_system monoclinic
_space_group_IT_number 14
_space_group_name_Hall '-P 2yn'
_space_group_name_H-M_alt 'P 1 21/n 1'
_symmetry_space_group_name_Hall '-P 2yn'
_symmetry_space_group_name_H-M 'P 1 21/n 1'
_atom_sites_solution_hydrogens geom
_atom_sites_solution_primary iterative
_audit_creation_date 2016-09-27
_audit_creation_method
;
Olex2 1.2
(compiled 2016.09.09 svn.r3337 for OlexSys, GUI svn.r5227)
;
_audit_update_record
;
2016-11-08 deposited with the CCDC.
2016-12-15 downloaded from the CCDC.
;
_cell_angle_alpha 90
_cell_angle_beta 96.561(4)
_cell_angle_gamma 90
_cell_formula_units_Z 4
_cell_length_a 10.8206(5)
_cell_length_b 14.4920(5)
_cell_length_c 22.3551(9)
_cell_measurement_reflns_used 6839
_cell_measurement_temperature 150.01(10)
_cell_measurement_theta_max 23.1600
_cell_measurement_theta_min 3.4550
_cell_volume 3482.6(2)
_computing_cell_refinement 'CrysAlisPro 1.171.38.43 (Rigaku OD, 2015)'
_computing_data_collection 'CrysAlisPro 1.171.38.43 (Rigaku OD, 2015)'
_computing_data_reduction 'CrysAlisPro 1.171.38.43 (Rigaku OD, 2015)'
_computing_molecular_graphics 'Olex2 (Dolomanov et al., 2009)'
_computing_publication_material 'Olex2 (Dolomanov et al., 2009)'
_computing_structure_refinement 'ShelXL (Sheldrick, 2015)'
_computing_structure_solution 'olex2.solve (Bourhis et al., 2015)'
_diffrn_ambient_environment N~2~
_diffrn_ambient_temperature 150.01(10)
_diffrn_detector 'CCD plate'
_diffrn_detector_area_resol_mean 10.3744
_diffrn_detector_type Atlas
_diffrn_measured_fraction_theta_full 0.975
_diffrn_measured_fraction_theta_max 0.998
_diffrn_measurement_details
;
List of Runs (angles in degrees, time in seconds):

  # Type    Start    End  Width  t~exp~   \w     \q     \k     \f   Frames
#--------------------------------------------------------------------------
  1  \w    -98.00 -34.00   1.00    1.35    --  -11.07 178.00-120.00   64
  2  \w    -61.00  39.00   1.00    1.35    --   11.30 -57.00   0.00  100
  3  \w    -21.00  87.00   1.00    1.35    --   11.30  77.00 -90.00  108
  4  \w    -17.00  84.00   1.00    1.35    --   11.30  57.00 150.00  101
  5  \w    -39.00  62.00   1.00    1.35    --  -11.07  57.00-150.00  101
  6  \w   -100.00 -35.00   1.00    1.35    --  -11.07-178.00  30.00   65
  7  \w    -17.00  53.00   1.00    1.35    --   11.30  57.00  30.00   70
;
_diffrn_measurement_device 'four-circle diffractometer'
_diffrn_measurement_device_type 'New Xcalibur, Atlas'
_diffrn_measurement_method '\w scans'
_diffrn_orient_matrix_type 'CrysAlisPro convention (1999,Acta A55,543-557)'
_diffrn_orient_matrix_UB_11 0.0526290000
_diffrn_orient_matrix_UB_12 -0.0220226000
_diffrn_orient_matrix_UB_13 -0.0098311000
_diffrn_orient_matrix_UB_21 0.0375771000
_diffrn_orient_matrix_UB_22 0.0382949000
_diffrn_orient_matrix_UB_23 0.0101016000
_diffrn_orient_matrix_UB_31 0.0132914000
_diffrn_orient_matrix_UB_32 -0.0210046000
_diffrn_orient_matrix_UB_33 0.0286653000
_diffrn_radiation_monochromator graphite
_diffrn_radiation_probe x-ray
_diffrn_radiation_type MoK\a
_diffrn_radiation_wavelength 0.71073
_diffrn_reflns_av_R_equivalents 0.1066
_diffrn_reflns_av_unetI/netI 0.0669
_diffrn_reflns_Laue_measured_fraction_full 0.975
_diffrn_reflns_Laue_measured_fraction_max 0.998
_diffrn_reflns_limit_h_max 12
_diffrn_reflns_limit_h_min -12
_diffrn_reflns_limit_k_max 17
_diffrn_reflns_limit_k_min -17
_diffrn_reflns_limit_l_max 26
_diffrn_reflns_limit_l_min -26
_diffrn_reflns_number 51350
_diffrn_reflns_point_group_measured_fraction_full 0.975
_diffrn_reflns_point_group_measured_fraction_max 0.998
_diffrn_reflns_theta_full 25.242
_diffrn_reflns_theta_max 25.027
_diffrn_reflns_theta_min 3.357
_diffrn_source 'fine-focus sealed X-ray tube'
_diffrn_source_type 'Enhance (Mo) X-ray Source'
_exptl_absorpt_coefficient_mu 4.583
_exptl_absorpt_correction_T_max 1.00000
_exptl_absorpt_correction_T_min 0.56880
_exptl_absorpt_correction_type multi-scan
_exptl_absorpt_process_details
;
CrysAlisPro 1.171.38.43 (Rigaku Oxford Diffraction, 2015)
Empirical absorption correction using spherical harmonics,
 implemented in SCALE3 ABSPACK scaling algorithm.
;
_exptl_crystal_colour 'clear brown'
_exptl_crystal_colour_lustre clear
_exptl_crystal_colour_primary brown
_exptl_crystal_density_diffrn 1.544
_exptl_crystal_description prism
_exptl_crystal_F_000 1632
_exptl_crystal_size_max 0.518
_exptl_crystal_size_mid 0.16
_exptl_crystal_size_min 0.103
_refine_diff_density_max 1.007
_refine_diff_density_min -0.863
_refine_diff_density_rms 0.222
_refine_ls_extinction_method none
_refine_ls_goodness_of_fit_ref 1.049
_refine_ls_hydrogen_treatment constr
_refine_ls_matrix_type full
_refine_ls_number_parameters 353
_refine_ls_number_reflns 6134
_refine_ls_number_restraints 0
_refine_ls_restrained_S_all 1.049
_refine_ls_R_factor_all 0.0747
_refine_ls_R_factor_gt 0.0411
_refine_ls_shift/su_max 0.002
_refine_ls_shift/su_mean 0.000
_refine_ls_structure_factor_coef Fsqd
_refine_ls_weighting_details 'w=1/[\s^2^(Fo^2^)+(0.0547P)^2^] where P=(Fo^2^+2Fc^2^)/3'
_refine_ls_weighting_scheme calc
_refine_ls_wR_factor_gt 0.0896
_refine_ls_wR_factor_ref 0.1101
_reflns_Friedel_coverage 0.000
_reflns_number_gt 4465
_reflns_number_total 6134
_reflns_threshold_expression 'I > 2\s(I)'
_cod_data_source_file c6cc09718a2.cif
_cod_data_source_block Compound_5b
_cod_depositor_comments 'Adding full bibliography for 7119543--7119548.cif.'
_cod_database_code 7119547
_shelxl_version_number 2013-3
_chemical_oxdiff_formula 'C37 H66 O2 P2 W'
_shelx_space_group_comment
;
The symmetry employed for this shelxl refinement is uniquely defined
by the following loop, which should always be used as a source of
symmetry information in preference to the above space-group names.
They are only intended as comments.
;
_reflns_odcompleteness_completeness 99.69
_reflns_odcompleteness_iscentric 1
_reflns_odcompleteness_theta 24.97
_olex2_refinement_description
;
1. Fixed Uiso
 At 1.2 times of:
  All C(H) groups, All C(H,H) groups, All C(H,H,H,H) groups
 At 1.5 times of:
  All C(H,H,H) groups
2. Uiso/Uaniso restraints and constraints
Uanis(C128) = Uanis(C129) = Uanis(C132) = Uanis(C131) = Uanis(C130)
Uanis(C28) = Uanis(C29) = Uanis(C30) = Uanis(C31) = Uanis(C32)
3. Others
 Sof(C30)=Sof(H24C)=Sof(C28)=Sof(H27A)=Sof(C32)=Sof(H30D)=Sof(H30C)=Sof(C29)=
 Sof(H31C)=Sof(H31D)=Sof(C31)=Sof(H32C)=Sof(H1BF)=Sof(H1BE)=1-FVAR(1)
 Sof(C130)=Sof(H24A)=Sof(H24B)=Sof(C128)=Sof(H27)=Sof(C132)=Sof(H30A)=
 Sof(H30B)=Sof(C129)=Sof(H31A)=Sof(H31B)=Sof(C131)=Sof(H32A)=Sof(H32B)=
 Sof(H1AC)=Sof(H1AD)=FVAR(1)
4.a Ternary CH refined with riding coordinates:
 C10(H5), C16(H0AA), C22(H17), C128(H27), C28(H27A)
4.b Secondary CH2 refined with riding coordinates:
 C8(H3B,H3A), C9(H6B,H6A), C27(H3AA,H3AB), C21(H8A,H8B), C12(H10A,H10B),
 C13(H11A,H11B), C14(H2AA,H2AB), C11(H13A,H13B), C17(H14A,H14B), C15(H15A,H15B),
  C20(H16A,H16B), C18(H1AA,H1AB), C24(H19A,H19B), C23(H20A,H20B), C130(H24A,
 H24B), C19(H25A,H25B), C25(H26A,H26B), C26(H28A,H28B), C132(H30A,H30B),
 C129(H31A,H31B), C131(H32A,H32B), C32(H30D,H30C), C29(H31C,H31D), C33(H1AC,
 H1AD), C33(H1BF,H1BE)
4.c Aromatic/amide H refined with riding coordinates:
 C30(H24C), C31(H32C)
4.d Idealised Me refined as rotating group:
 C4(H21A,H21B,H21C), C5(H22A,H22B,H22C), C3(H23A,H23B,H23C)
;
_olex2_submission_special_instructions 'No special instructions were received'
_oxdiff_exptl_absorpt_empirical_details
;
Empirical correction (ABSPACK) includes:
- Absorption correction using spherical harmonics
- Frame scaling
;
_oxdiff_exptl_absorpt_empirical_full_max 1.748
_oxdiff_exptl_absorpt_empirical_full_min 0.821

loop_
_space_group_symop_operation_xyz
'x, y, z'
'-x+1/2, y+1/2, -z+1/2'
'-x, -y, -z'
'x-1/2, -y-1/2, z-1/2'

loop_
_atom_site_label
_atom_site_type_symbol
_atom_site_fract_x
_atom_site_fract_y
_atom_site_fract_z
_atom_site_U_iso_or_equiv
_atom_site_adp_type
_atom_site_occupancy
_atom_site_site_symmetry_order
_atom_site_calc_flag
_atom_site_refinement_flags_posn
_atom_site_refinement_flags_occupancy
_atom_site_disorder_assembly
_atom_site_disorder_group
W1 W 0.01467(3) 0.51511(2) 0.70787(2) 0.02918(12) Uani 1 1 d . . . .
Br2 Br 0.25221(8) 0.57582(6) 0.70684(4) 0.0497(2) Uani 1 1 d . . . .
P4 P 0.08412(16) 0.37201(12) 0.65326(8) 0.0259(4) Uani 1 1 d . . . .
P5 P 0.08028(17) 0.41041(12) 0.79733(8) 0.0296(4) Uani 1 1 d . . . .
C3 C 0.1424(6) 0.2861(4) 0.7114(3) 0.0300(16) Uani 1 1 d . . . .
H3B H 0.1314 0.2246 0.6944 0.036 Uiso 1 1 calc R . . .
H3A H 0.2308 0.2958 0.7223 0.036 Uiso 1 1 calc R . . .
O4 O -0.0118(6) 0.6951(4) 0.7849(3) 0.0685(19) Uani 1 1 d . . . .
O5 O -0.0535(5) 0.6295(4) 0.5883(2) 0.0552(16) Uani 1 1 d . . . .
C6 C 0.0770(6) 0.2917(4) 0.7675(3) 0.0282(16) Uani 1 1 d . . . .
H6B H 0.1172 0.2505 0.7979 0.034 Uiso 1 1 calc R . . .
H6A H -0.0087 0.2719 0.7581 0.034 Uiso 1 1 calc R . . .
C7 C -0.1521(7) 0.4983(4) 0.7073(3) 0.0309(17) Uani 1 1 d . . . .
C9 C -0.2908(7) 0.5094(5) 0.7050(3) 0.0397(19) Uani 1 1 d . . . .
C12 C -0.0259(7) 0.5893(5) 0.6304(4) 0.0372(18) Uani 1 1 d . . . .
C18 C -0.0009(8) 0.6293(5) 0.7575(3) 0.044(2) Uani 1 1 d . . . .
C5 C -0.0303(6) 0.3058(4) 0.6023(3) 0.0272(16) Uani 1 1 d . . . .
H5 H 0.0158 0.2571 0.5840 0.033 Uiso 1 1 calc R . . .
C0AA C 0.2227(6) 0.3834(5) 0.6125(3) 0.0316(17) Uani 1 1 d . . . .
H0AA H 0.2890 0.4058 0.6425 0.038 Uiso 1 1 calc R . . .
C3AA C 0.2571(7) 0.5156(5) 0.8687(4) 0.044(2) Uani 1 1 d . . . .
H3AA H 0.2077 0.5150 0.9023 0.053 Uiso 1 1 calc R . . .
H3AB H 0.2282 0.5663 0.8424 0.053 Uiso 1 1 calc R . . .
C8 C 0.2112(6) 0.4562(5) 0.5624(3) 0.0392(19) Uani 1 1 d . . . .
H8A H 0.1789 0.5132 0.5772 0.047 Uiso 1 1 calc R . . .
H8B H 0.1538 0.4348 0.5287 0.047 Uiso 1 1 calc R . . .
C10 C -0.2168(7) 0.2020(6) 0.5926(3) 0.047(2) Uani 1 1 d . . . .
H10A H -0.1721 0.1505 0.5776 0.056 Uiso 1 1 calc R . . .
H10B H -0.2815 0.1770 0.6146 0.056 Uiso 1 1 calc R . . .
C11 C -0.2758(6) 0.2576(5) 0.5403(3) 0.042(2) Uani 1 1 d . . . .
H11A H -0.3263 0.2176 0.5126 0.051 Uiso 1 1 calc R . . .
H11B H -0.3297 0.3041 0.5547 0.051 Uiso 1 1 calc R . . .
C2AA C -0.1785(7) 0.3035(5) 0.5081(3) 0.046(2) Uani 1 1 d . . . .
H2AA H -0.2184 0.3409 0.4754 0.055 Uiso 1 1 calc R . . .
H2AB H -0.1290 0.2568 0.4908 0.055 Uiso 1 1 calc R . . .
C13 C -0.1281(7) 0.2586(5) 0.6350(3) 0.045(2) Uani 1 1 d . . . .
H13A H -0.0874 0.2187 0.6661 0.054 Uiso 1 1 calc R . . .
H13B H -0.1746 0.3048 0.6543 0.054 Uiso 1 1 calc R . . .
C14 C 0.2718(6) 0.2943(5) 0.5888(3) 0.0387(19) Uani 1 1 d . . . .
H14A H 0.2148 0.2721 0.5553 0.046 Uiso 1 1 calc R . . .
H14B H 0.2776 0.2478 0.6202 0.046 Uiso 1 1 calc R . . .
C15 C -0.0941(7) 0.3641(5) 0.5508(3) 0.0395(19) Uani 1 1 d . . . .
H15A H -0.1428 0.4124 0.5669 0.047 Uiso 1 1 calc R . . .
H15B H -0.0318 0.3930 0.5290 0.047 Uiso 1 1 calc R . . .
C16 C 0.3412(8) 0.4736(7) 0.5413(4) 0.063(3) Uani 1 1 d . . . .
H16A H 0.3339 0.5178 0.5085 0.075 Uiso 1 1 calc R . . .
H16B H 0.3969 0.4991 0.5743 0.075 Uiso 1 1 calc R . . .
C17 C 0.2392(8) 0.4238(5) 0.8339(4) 0.060(3) Uani 1 1 d . . . .
H17 H 0.2847 0.4360 0.7993 0.072 Uiso 1 1 calc R . . .
C1AA C 0.3991(7) 0.3101(6) 0.5684(4) 0.050(2) Uani 1 1 d . . . .
H1AA H 0.4284 0.2534 0.5518 0.060 Uiso 1 1 calc R . . .
H1AB H 0.4576 0.3276 0.6027 0.060 Uiso 1 1 calc R . . .
C19 C 0.4430(8) 0.3662(7) 0.8842(5) 0.070(3) Uani 1 1 d . . . .
H19A H 0.4772 0.3145 0.9083 0.083 Uiso 1 1 calc R . . .
H19B H 0.4903 0.3724 0.8501 0.083 Uiso 1 1 calc R . . .
C20 C 0.3072(9) 0.3455(7) 0.8612(6) 0.096(4) Uani 1 1 d . . . .
H20A H 0.3051 0.2961 0.8318 0.115 Uiso 1 1 calc R . . .
H20B H 0.2653 0.3236 0.8946 0.115 Uiso 1 1 calc R . . .
C21 C -0.3434(8) 0.5420(8) 0.6416(4) 0.076(3) Uani 1 1 d . . . .
H21A H -0.3011 0.5972 0.6317 0.113 Uiso 1 1 calc GR . . .
H21B H -0.4307 0.5545 0.6408 0.113 Uiso 1 1 calc GR . . .
H21C H -0.3312 0.4947 0.6128 0.113 Uiso 1 1 calc GR . . .
C22 C -0.3224(8) 0.5804(7) 0.7515(4) 0.076(3) Uani 1 1 d . . . .
H22A H -0.2891 0.5604 0.7910 0.114 Uiso 1 1 calc GR . . .
H22B H -0.4110 0.5865 0.7497 0.114 Uiso 1 1 calc GR . . .
H22C H -0.2867 0.6390 0.7430 0.114 Uiso 1 1 calc GR . . .
C23 C -0.3554(8) 0.4187(6) 0.7181(5) 0.077(3) Uani 1 1 d . . . .
H23A H -0.3394 0.3734 0.6886 0.115 Uiso 1 1 calc GR . . .
H23B H -0.4434 0.4288 0.7164 0.115 Uiso 1 1 calc GR . . .
H23C H -0.3238 0.3971 0.7575 0.115 Uiso 1 1 calc GR . . .
C24 C -0.159(2) 0.3034(13) 0.9190(11) 0.055(3) Uani 0.514(18) 1 d . P A 1
H24A H -0.0959 0.2778 0.9489 0.066 Uiso 0.514(18) 1 calc R P A 1
H24B H -0.2285 0.2615 0.9113 0.066 Uiso 0.514(18) 1 calc R P A 1
C25 C 0.3930(8) 0.3859(7) 0.5210(4) 0.063(3) Uani 1 1 d . . . .
H25A H 0.4761 0.3971 0.5103 0.076 Uiso 1 1 calc R . . .
H25B H 0.3420 0.3648 0.4851 0.076 Uiso 1 1 calc R . . .
C26 C 0.4583(10) 0.4541(8) 0.9222(5) 0.089(4) Uani 1 1 d . . . .
H26A H 0.4254 0.4437 0.9602 0.107 Uiso 1 1 calc R . . .
H26B H 0.5462 0.4683 0.9309 0.107 Uiso 1 1 calc R . . .
C27 C -0.0004(18) 0.4005(15) 0.8629(10) 0.055(3) Uani 0.514(18) 1 d . P A 1
H27 H 0.0606 0.3768 0.8950 0.066 Uiso 0.514(18) 1 calc R P A 1
C28 C 0.3961(11) 0.5308(7) 0.8925(5) 0.093(4) Uani 1 1 d . . . .
H28A H 0.4403 0.5480 0.8588 0.112 Uiso 1 1 calc R . . .
H28B H 0.4016 0.5825 0.9203 0.112 Uiso 1 1 calc R . . .
C30 C -0.104(2) 0.4863(12) 0.9438(9) 0.055(3) Uani 0.514(18) 1 d . P A 1
H30A H -0.0416 0.4661 0.9758 0.066 Uiso 0.514(18) 1 calc R P A 1
H30B H -0.1337 0.5466 0.9544 0.066 Uiso 0.514(18) 1 calc R P A 1
C31 C -0.1035(19) 0.3368(13) 0.8587(9) 0.055(3) Uani 0.514(18) 1 d . P A 1
H31A H -0.0785 0.2820 0.8382 0.066 Uiso 0.514(18) 1 calc R P A 1
H31B H -0.1713 0.3647 0.8327 0.066 Uiso 0.514(18) 1 calc R P A 1
C32 C -0.2052(18) 0.4218(15) 0.9366(10) 0.055(3) Uani 0.514(18) 1 d . P A 1
H32A H -0.2664 0.4433 0.9046 0.066 Uiso 0.514(18) 1 calc R P A 1
H32B H -0.2446 0.4206 0.9735 0.066 Uiso 0.514(18) 1 calc R P A 1
C24A C -0.182(2) 0.3317(14) 0.9135(11) 0.048(3) Uani 0.486(18) 1 d . P A 2
H24C H -0.2564 0.3053 0.8972 0.057 Uiso 0.486(18) 1 calc R P A 2
C27A C -0.0467(19) 0.4014(16) 0.8505(10) 0.048(3) Uani 0.486(18) 1 d . P A 2
H27A H -0.1249 0.4017 0.8236 0.057 Uiso 0.486(18) 1 calc R P A 2
C30A C -0.178(2) 0.4773(14) 0.9248(9) 0.048(3) Uani 0.486(18) 1 d . P A 2
H30D H -0.1810 0.5270 0.9537 0.057 Uiso 0.486(18) 1 calc R P A 2
H30C H -0.2528 0.4814 0.8963 0.057 Uiso 0.486(18) 1 calc R P A 2
C31A C -0.0483(19) 0.3090(12) 0.8845(9) 0.048(3) Uani 0.486(18) 1 d . P A 2
H31C H 0.0221 0.3019 0.9152 0.057 Uiso 0.486(18) 1 calc R P A 2
H31D H -0.0548 0.2560 0.8578 0.057 Uiso 0.486(18) 1 calc R P A 2
C32A C -0.1776(17) 0.3851(13) 0.9577(9) 0.048(3) Uani 0.486(18) 1 d . P A 2
H32C H -0.1750 0.3724 0.9986 0.057 Uiso 0.486(18) 1 calc R P A 2
C1 C -0.0500(7) 0.4913(5) 0.8869(3) 0.044(2) Uani 1 1 d . . . .
H1AC H 0.0179 0.5354 0.8917 0.052 Uiso 0.514(18) 1 calc R P A 1
H1AD H -0.1127 0.5157 0.8565 0.052 Uiso 0.514(18) 1 calc R P A 1
H1BF H -0.0592 0.5447 0.8606 0.052 Uiso 0.486(18) 1 calc R P A 2
H1BE H 0.0250 0.4984 0.9148 0.052 Uiso 0.486(18) 1 calc R P A 2

loop_
_atom_site_aniso_label
_atom_site_aniso_U_11
_atom_site_aniso_U_22
_atom_site_aniso_U_33
_atom_site_aniso_U_23
_atom_site_aniso_U_13
_atom_site_aniso_U_12
W1 0.0435(2) 0.01869(16) 0.02366(18) 0.00055(12) -0.00347(12) -0.00049(13)
Br2 0.0620(6) 0.0452(5) 0.0395(5) 0.0019(4) -0.0038(4) -0.0276(4)
P4 0.0333(10) 0.0220(10) 0.0215(10) 0.0017(7) -0.0002(8) -0.0033(7)
P5 0.0443(11) 0.0224(10) 0.0212(10) 0.0004(7) -0.0007(8) 0.0016(8)
C3 0.036(4) 0.024(4) 0.029(4) -0.001(3) -0.002(3) 0.005(3)
O4 0.111(6) 0.033(3) 0.059(4) -0.021(3) -0.002(4) 0.009(3)
O5 0.081(4) 0.045(4) 0.038(4) 0.016(3) -0.002(3) 0.004(3)
C6 0.040(4) 0.019(4) 0.025(4) 0.000(3) 0.002(3) 0.001(3)
C7 0.046(4) 0.022(4) 0.025(4) 0.001(3) 0.006(3) 0.003(3)
C9 0.040(4) 0.043(5) 0.032(4) -0.004(3) -0.013(3) 0.015(4)
C12 0.047(5) 0.027(4) 0.036(5) 0.000(4) 0.000(4) -0.002(3)
C18 0.069(6) 0.030(5) 0.030(5) 0.002(4) -0.011(4) 0.007(4)
C5 0.028(4) 0.021(4) 0.032(4) -0.003(3) 0.005(3) 0.000(3)
C0AA 0.030(4) 0.035(4) 0.029(4) 0.004(3) -0.003(3) -0.005(3)
C3AA 0.049(5) 0.034(4) 0.047(5) -0.006(4) -0.005(4) -0.006(4)
C8 0.033(4) 0.051(5) 0.033(5) 0.013(4) 0.004(3) -0.004(3)
C10 0.045(5) 0.050(5) 0.043(5) 0.007(4) -0.005(4) -0.024(4)
C11 0.035(4) 0.044(5) 0.045(5) -0.001(4) -0.006(4) -0.008(4)
C2AA 0.050(5) 0.046(5) 0.039(5) -0.001(4) -0.009(4) -0.011(4)
C13 0.044(5) 0.050(5) 0.040(5) 0.010(4) 0.000(4) -0.020(4)
C14 0.038(4) 0.044(5) 0.035(5) 0.007(4) 0.010(4) 0.004(3)
C15 0.044(5) 0.033(4) 0.038(5) 0.010(3) -0.010(4) -0.015(3)
C16 0.038(5) 0.081(7) 0.069(7) 0.035(5) 0.004(5) -0.004(5)
C17 0.071(6) 0.027(5) 0.070(7) -0.006(4) -0.034(5) 0.003(4)
C1AA 0.038(5) 0.068(6) 0.045(5) 0.004(4) 0.009(4) 0.006(4)
C19 0.048(6) 0.066(7) 0.088(8) 0.007(6) -0.017(5) 0.002(5)
C20 0.072(7) 0.054(7) 0.146(11) -0.030(7) -0.056(7) 0.018(5)
C21 0.051(6) 0.126(9) 0.046(6) 0.019(6) -0.012(5) 0.025(6)
C22 0.052(6) 0.094(8) 0.079(7) -0.051(6) -0.004(5) 0.027(5)
C23 0.052(6) 0.061(6) 0.116(9) 0.000(6) 0.006(6) 0.008(5)
C24 0.067(7) 0.046(6) 0.057(7) 0.005(5) 0.025(5) 0.019(5)
C25 0.034(5) 0.098(8) 0.060(6) 0.029(6) 0.015(4) 0.006(5)
C26 0.070(7) 0.092(9) 0.097(9) -0.023(7) -0.029(6) -0.006(6)
C27 0.067(7) 0.046(6) 0.057(7) 0.005(5) 0.025(5) 0.019(5)
C28 0.123(10) 0.046(6) 0.095(9) -0.004(6) -0.054(8) -0.023(6)
C30 0.067(7) 0.046(6) 0.057(7) 0.005(5) 0.025(5) 0.019(5)
C31 0.067(7) 0.046(6) 0.057(7) 0.005(5) 0.025(5) 0.019(5)
C32 0.067(7) 0.046(6) 0.057(7) 0.005(5) 0.025(5) 0.019(5)
C24A 0.059(7) 0.038(5) 0.051(6) 0.021(4) 0.025(5) 0.008(5)
C27A 0.059(7) 0.038(5) 0.051(6) 0.021(4) 0.025(5) 0.008(5)
C30A 0.059(7) 0.038(5) 0.051(6) 0.021(4) 0.025(5) 0.008(5)
C31A 0.059(7) 0.038(5) 0.051(6) 0.021(4) 0.025(5) 0.008(5)
C32A 0.059(7) 0.038(5) 0.051(6) 0.021(4) 0.025(5) 0.008(5)
C1 0.044(5) 0.054(5) 0.031(5) -0.017(4) -0.003(4) 0.021(4)

loop_
_atom_type_symbol
_atom_type_description
_atom_type_scat_dispersion_real
_atom_type_scat_dispersion_imag
_atom_type_scat_source
C C 0.0033 0.0016 'International Tables Vol C Tables 4.2.6.8 and 6.1.1.4'
H H 0.0000 0.0000 'International Tables Vol C Tables 4.2.6.8 and 6.1.1.4'
Br Br -0.2901 2.4595 'International Tables Vol C Tables 4.2.6.8 and 6.1.1.4'
O O 0.0106 0.0060 'International Tables Vol C Tables 4.2.6.8 and 6.1.1.4'
P P 0.1023 0.0942 'International Tables Vol C Tables 4.2.6.8 and 6.1.1.4'
W W -0.8490 6.8722 'International Tables Vol C Tables 4.2.6.8 and 6.1.1.4'

loop_
_exptl_crystal_face_index_h
_exptl_crystal_face_index_k
_exptl_crystal_face_index_l
_exptl_crystal_face_perp_dist
0 -9 28 0.0515
1 -20 -2 0.0536
-1 20 2 0.0536
-15 -3 10 0.2362
15 3 -10 0.2362
0 9 -28 0.0515

loop_
_geom_angle_atom_site_label_1
_geom_angle_atom_site_label_2
_geom_angle_atom_site_label_3
_geom_angle
P4 W1 Br2 85.92(4)
P5 W1 Br2 91.18(5)
P5 W1 P4 79.71(6)
C7 W1 Br2 168.8(2)
C7 W1 P4 103.5(2)
C7 W1 P5 96.5(2)
C7 W1 C12 87.0(3)
C7 W1 C18 88.2(3)
C12 W1 Br2 86.2(2)
C12 W1 P4 93.9(2)
C12 W1 P5 173.3(2)
C18 W1 Br2 83.0(2)
C18 W1 P4 167.7(2)
C18 W1 P5 95.2(2)
C18 W1 C12 90.7(3)
C3 P4 W1 107.7(2)
C5 P4 W1 120.0(2)
C5 P4 C3 103.5(3)
C0AA P4 W1 117.5(2)
C0AA P4 C3 100.1(3)
C0AA P4 C5 105.4(3)
C6 P5 W1 106.2(2)
C6 P5 C27A 100.1(7)
C17 P5 W1 116.9(3)
C17 P5 C6 103.8(3)
C17 P5 C27A 115.7(7)
C27 P5 W1 124.8(7)
C27 P5 C6 103.3(8)
C27 P5 C17 99.4(8)
C27A P5 W1 111.8(6)
C6 C3 P4 113.0(4)
C3 C6 P5 111.1(4)
C9 C7 W1 166.1(5)
C7 C9 C21 109.0(7)
C7 C9 C22 110.4(6)
C7 C9 C23 112.1(6)
C22 C9 C21 109.3(7)
C22 C9 C23 107.8(8)
C23 C9 C21 108.1(7)
O5 C12 W1 176.9(7)
O4 C18 W1 178.6(7)
C13 C5 P4 113.1(5)
C13 C5 C15 109.5(6)
C15 C5 P4 112.9(4)
C8 C0AA P4 114.8(5)
C14 C0AA P4 115.6(5)
C14 C0AA C8 109.4(6)
C17 C3AA C28 110.8(7)
C0AA C8 C16 109.4(6)
C11 C10 C13 112.3(6)
C2AA C11 C10 110.7(6)
C11 C2AA C15 111.0(6)
C10 C13 C5 111.8(6)
C0AA C14 C1AA 110.1(6)
C2AA C15 C5 109.9(6)
C25 C16 C8 109.9(7)
C3AA C17 P5 112.0(6)
C20 C17 P5 120.8(6)
C20 C17 C3AA 115.8(7)
C14 C1AA C25 110.5(6)
C26 C19 C20 112.9(8)
C17 C20 C19 114.3(9)
C31 C24 C32 92.1(15)
C16 C25 C1AA 113.1(7)
C28 C26 C19 112.1(9)
C31 C27 P5 116.2(16)
C31 C27 C1 105.8(15)
C1 C27 P5 115.9(14)
C26 C28 C3AA 115.9(8)
C32 C30 C1 108.1(17)
C27 C31 C24 119.6(19)
C30 C32 C24 114.0(17)
C32A C24A C31A 118(2)
C31A C27A P5 114.4(14)
C1 C27A P5 109.3(12)
C1 C27A C31A 118.2(16)
C32A C30A C1 112.4(14)
C27A C31A C24A 94.5(16)
C24A C32A C30A 99(2)
C30 C1 C27 116.8(12)
C27A C1 C30A 103.3(12)

loop_
_geom_bond_atom_site_label_1
_geom_bond_atom_site_label_2
_geom_bond_distance
W1 Br2 2.7192(9)
W1 P4 2.5624(18)
W1 P5 2.5457(18)
W1 C7 1.819(7)
W1 C12 2.044(8)
W1 C18 2.009(8)
P4 C3 1.858(7)
P4 C5 1.852(7)
P4 C0AA 1.849(7)
P5 C6 1.844(6)
P5 C17 1.828(8)
P5 C27 1.80(2)
P5 C27A 1.92(2)
C3 C6 1.511(9)
O4 C18 1.147(9)
O5 C12 1.118(8)
C7 C9 1.505(10)
C9 C21 1.540(11)
C9 C22 1.529(11)
C9 C23 1.532(12)
C5 C13 1.516(9)
C5 C15 1.528(9)
C0AA C8 1.534(9)
C0AA C14 1.515(10)
C3AA C17 1.543(10)
C3AA C28 1.554(13)
C8 C16 1.554(10)
C10 C11 1.502(10)
C10 C13 1.511(10)
C11 C2AA 1.498(10)
C2AA C15 1.523(9)
C14 C1AA 1.517(9)
C16 C25 1.481(13)
C17 C20 1.448(11)
C1AA C25 1.522(11)
C19 C20 1.530(12)
C19 C26 1.529(13)
C24 C31 1.61(3)
C24 C32 1.84(3)
C26 C28 1.423(14)
C27 C31 1.44(3)
C27 C1 1.54(2)
C30 C32 1.43(3)
C30 C1 1.461(18)
C24A C31A 1.68(3)
C24A C32A 1.25(3)
C27A C31A 1.54(3)
C27A C1 1.54(2)
C30A C32A 1.53(3)
C30A C1 1.72(2)

loop_
_exptl_oxdiff_crystal_face_indexfrac_h
_exptl_oxdiff_crystal_face_indexfrac_k
_exptl_oxdiff_crystal_face_indexfrac_l
_exptl_oxdiff_crystal_face_x
_exptl_oxdiff_crystal_face_y
_exptl_oxdiff_crystal_face_z
0.0002 -9.0000 27.9995 -0.0771 -0.0618 0.9917
1.0002 -20.0000 -2.0003 0.5128 -0.7485 0.3760
-1.0002 20.0000 2.0003 -0.5128 0.7485 -0.3760
-15.0001 -2.9999 10.0001 -0.8217 -0.5775 0.1503
15.0001 2.9999 -10.0001 0.8217 0.5775 -0.1503
-0.0002 9.0000 -27.9995 0.0771 0.0618 -0.9917
